data_4325885
loop_
_publ_author_name
'Daniel J. Hutchinson'
'Lyall R. Hanton'
'Stephen C. Moratti'

_publ_contact_author 'Hanton, Lyall R.'
_publ_contact_author_email lhanton@Chemistry.otago.ac.nz
_publ_section_title
;
 Metal Ion-Controlled Self-Assembly Using Pyrimidine Hydrazone Molecular
 Strands with Terminal Hydroxymethyl Groups: A Comparison of Pb(II) and
 Zn(II) Complexes
;
_journal_name_full 'Inorganic Chemistry'
_journal_page_first 7637
_journal_page_last 7649
_journal_paper_doi 10.1021/ic200670w
_journal_volume 50
_journal_year 2011
_chemical_formula_moiety 'C21 H24 Cl1 N8 O6 Pb1, 1(Cl O4), 0.75(N O2), 0.75(C)'
_chemical_formula_sum 'C21.75 H24 Cl2 N8.75 O11.5 Pb'
_chemical_formula_weight 870.00
_chemical_name_systematic
;
 ?
;
_space_group_IT_number 88
_symmetry_cell_setting tetragonal
_symmetry_space_group_name_Hall '-I 4ad'
_symmetry_space_group_name_H-M 'I 41/a :2'
_atom_sites_solution_hydrogens geom
_atom_sites_solution_primary direct
_atom_sites_solution_secondary difmap
_audit_creation_method SHELXL-97
_cell_angle_alpha 90.00
_cell_angle_beta 90.00
_cell_angle_gamma 90.00
_cell_formula_units_Z 16
_cell_length_a 27.861(4)
_cell_length_b 27.861(4)
_cell_length_c 15.258(4)
_cell_measurement_reflns_used 7453
_cell_measurement_temperature 90(2)
_cell_measurement_theta_max 26.15
_cell_measurement_theta_min 2.57
_cell_volume 11844(4)
_computing_cell_refinement 'Bruker SMART'
_computing_data_collection 'Bruker SMART'
_computing_data_reduction 'Bruker SAINT'
_computing_molecular_graphics 'Bruker SHELXTL'
_computing_publication_material 'Bruker SHELXTL'
_computing_structure_refinement 'SHELXL-97 (Sheldrick, 1997)'
_computing_structure_solution 'SIR97 (Altomare et al., 1999)'
_diffrn_ambient_temperature 90(2)
_diffrn_measured_fraction_theta_full 0.998
_diffrn_measured_fraction_theta_max 0.998
_diffrn_measurement_device_type 'Bruker APEXII CCD area detector'
_diffrn_measurement_method 'phi and omega scans'
_diffrn_radiation_monochromator graphite
_diffrn_radiation_source 'fine-focus sealed tube'
_diffrn_radiation_type MoK\a
_diffrn_radiation_wavelength 0.71073
_diffrn_reflns_av_R_equivalents 0.0452
_diffrn_reflns_av_sigmaI/netI 0.0211
_diffrn_reflns_limit_h_max 33
_diffrn_reflns_limit_h_min -33
_diffrn_reflns_limit_k_max 33
_diffrn_reflns_limit_k_min -33
_diffrn_reflns_limit_l_max 18
_diffrn_reflns_limit_l_min -18
_diffrn_reflns_number 70437
_diffrn_reflns_theta_full 25.50
_diffrn_reflns_theta_max 25.50
_diffrn_reflns_theta_min 2.11
_diffrn_standards_number 0
_exptl_absorpt_coefficient_mu 5.953
_exptl_absorpt_correction_T_max 0.7000
_exptl_absorpt_correction_T_min 0.3459
_exptl_absorpt_correction_type multi-scan
_exptl_absorpt_process_details 'SADABS (Bruker, 2004)'
_exptl_crystal_colour 'pale yellow'
_exptl_crystal_density_diffrn 1.952
_exptl_crystal_description block
_exptl_crystal_F_000 6779
_exptl_crystal_size_max 0.33
_exptl_crystal_size_mid 0.16
_exptl_crystal_size_min 0.06
_refine_diff_density_max 1.919
_refine_diff_density_min -0.904
_refine_diff_density_rms 0.134
_refine_ls_extinction_method none
_refine_ls_goodness_of_fit_ref 1.161
_refine_ls_hydrogen_treatment constr
_refine_ls_matrix_type full
_refine_ls_number_parameters 464
_refine_ls_number_reflns 5508
_refine_ls_number_restraints 128
_refine_ls_restrained_S_all 1.156
_refine_ls_R_factor_all 0.0584
_refine_ls_R_factor_gt 0.0505
_refine_ls_shift/su_max 0.047
_refine_ls_shift/su_mean 0.001
_refine_ls_structure_factor_coef Fsqd
_refine_ls_weighting_details 'calc w=1/[\s^2^(Fo^2^)+(0.0352P)^2^+207.6129P] where P=(Fo^2^+2Fc^2^)/3'
_refine_ls_weighting_scheme calc
_refine_ls_wR_factor_gt 0.1104
_refine_ls_wR_factor_ref 0.1144
_reflns_number_gt 4876
_reflns_number_total 5508
_reflns_threshold_expression >2sigma(I)
_cod_data_source_file ic200670w_si_002_6.cif
_cod_data_source_block dh91_Complex6
_cod_original_sg_symbol_H-M 'I 41/a'
_cod_original_formula_sum 'C21.75 H24 Cl2 N8.75 O11.50 Pb'
_cod_database_code 4325885

loop_
_symmetry_equiv_pos_as_xyz
'x, y, z'
'-x+1/2, -y, z+1/2'
'-y+3/4, x+1/4, z+1/4'
'y+3/4, -x+3/4, z+3/4'
'x+1/2, y+1/2, z+1/2'
'-x+1, -y+1/2, z+1'
'-y+5/4, x+3/4, z+3/4'
'y+5/4, -x+5/4, z+5/4'
'-x, -y, -z'
'x-1/2, y, -z-1/2'
'y-3/4, -x-1/4, -z-1/4'
'-y-3/4, x-3/4, -z-3/4'
'-x+1/2, -y+1/2, -z+1/2'
'x, y+1/2, -z'
'y-1/4, -x+1/4, -z+1/4'
'-y-1/4, x-1/4, -z-1/4'

loop_
_atom_site_label
_atom_site_type_symbol
_atom_site_fract_x
_atom_site_fract_y
_atom_site_fract_z
_atom_site_U_iso_or_equiv
_atom_site_adp_type
_atom_site_occupancy
_atom_site_symmetry_multiplicity
_atom_site_calc_flag
_atom_site_refinement_flags
_atom_site_disorder_assembly
_atom_site_disorder_group
C15 C 0.4118(3) 0.7557(3) -0.1754(5) 0.0418(19) Uani 1 1 d . . .
H15 H 0.4286 0.7525 -0.2277 0.050 Uiso 1 1 calc R . .
C16 C 0.3813(3) 0.7975(3) -0.1611(5) 0.0409(19) Uani 1 1 d . . .
C17 C 0.3871(3) 0.8383(4) -0.2115(5) 0.050(2) Uani 1 1 d . . .
H17 H 0.4096 0.8389 -0.2565 0.060 Uiso 1 1 calc R . .
C18 C 0.3592(4) 0.8781(4) -0.1947(6) 0.056(2) Uani 1 1 d . . .
H18 H 0.3636 0.9063 -0.2261 0.067 Uiso 1 1 calc R . .
C19 C 0.3248(4) 0.8750(4) -0.1304(6) 0.056(2) Uani 1 1 d . . .
H19 H 0.3050 0.9012 -0.1189 0.067 Uiso 1 1 calc R . .
C20 C 0.3196(3) 0.8335(4) -0.0834(5) 0.049(2) Uani 1 1 d . . .
C21 C 0.2827(4) 0.8282(4) -0.0128(8) 0.070(3) Uani 1 1 d . . .
H21A H 0.2924 0.8475 0.0371 0.083 Uiso 1 1 calc R . .
H21B H 0.2525 0.8411 -0.0341 0.083 Uiso 1 1 calc R . .
N7 N 0.4153(2) 0.7235(3) -0.1159(4) 0.0382(15) Uani 1 1 d . . .
N8 N 0.3474(2) 0.7953(3) -0.0971(4) 0.0419(16) Uani 1 1 d . . .
O2 O 0.2750(3) 0.7821(3) 0.0153(5) 0.068(2) Uani 1 1 d . . .
H2 H 0.2461 0.7772 0.0193 0.102 Uiso 1 1 calc R . .
C1 C 0.5791(4) 0.5102(4) 0.4110(7) 0.071(3) Uani 1 1 d . . .
H1A H 0.5609 0.4894 0.4496 0.085 Uiso 1 1 calc R . .
H1B H 0.6092 0.5178 0.4398 0.085 Uiso 1 1 calc R . .
C2 C 0.5893(4) 0.4842(3) 0.3272(7) 0.059(3) Uani 1 1 d . . .
C3 C 0.6167(4) 0.4422(4) 0.3290(9) 0.074(3) Uani 1 1 d . . .
H3 H 0.6277 0.4301 0.3822 0.088 Uiso 1 1 calc R . .
C4 C 0.6273(4) 0.4190(4) 0.2531(10) 0.078(4) Uani 1 1 d . . .
H4 H 0.6454 0.3909 0.2537 0.093 Uiso 1 1 calc R . .
C5 C 0.6107(4) 0.4377(3) 0.1753(8) 0.062(3) Uani 1 1 d . . .
H5 H 0.6170 0.4223 0.1224 0.074 Uiso 1 1 calc R . .
C6 C 0.5843(3) 0.4800(3) 0.1772(7) 0.050(2) Uani 1 1 d . . .
C7 C 0.5694(3) 0.5008(3) 0.0936(6) 0.048(2) Uani 1 1 d . . .
H7 H 0.5783 0.4862 0.0412 0.058 Uiso 1 1 calc R . .
C8 C 0.5578(4) 0.5425(3) -0.0650(6) 0.059(3) Uani 1 1 d . . .
H8A H 0.5914 0.5389 -0.0526 0.088 Uiso 1 1 calc R . .
H8B H 0.5535 0.5654 -0.1113 0.088 Uiso 1 1 calc R . .
H8C H 0.5447 0.5121 -0.0826 0.088 Uiso 1 1 calc R . .
C9 C 0.5019(3) 0.5977(3) 0.0138(5) 0.0388(18) Uani 1 1 d . . .
C10 C 0.4875(3) 0.6198(3) -0.0637(5) 0.0404(19) Uani 1 1 d . . .
H10 H 0.4978 0.6087 -0.1180 0.048 Uiso 1 1 calc R . .
C11 C 0.4575(3) 0.6587(3) -0.0571(5) 0.0366(17) Uani 1 1 d . . .
C12 C 0.4577(3) 0.6515(3) 0.0916(5) 0.0427(19) Uani 1 1 d . . .
C13 C 0.4434(4) 0.6715(4) 0.1798(5) 0.072(3) Uani 1 1 d . . .
H13A H 0.4149 0.6556 0.1999 0.108 Uiso 1 1 calc R . .
H13B H 0.4373 0.7053 0.1744 0.108 Uiso 1 1 calc R . .
H13C H 0.4689 0.6664 0.2211 0.108 Uiso 1 1 calc R . .
C14 C 0.4617(3) 0.6736(4) -0.2179(5) 0.050(2) Uani 1 1 d . . .
H14A H 0.4375 0.6802 -0.2609 0.074 Uiso 1 1 calc R . .
H14B H 0.4709 0.6405 -0.2215 0.074 Uiso 1 1 calc R . .
H14C H 0.4892 0.6935 -0.2285 0.074 Uiso 1 1 calc R . .
N1 N 0.5733(3) 0.5027(2) 0.2523(5) 0.0489(18) Uani 1 1 d . A .
N2 N 0.5442(3) 0.5392(2) 0.0922(4) 0.0415(16) Uani 1 1 d . A .
N3 N 0.5331(3) 0.5592(2) 0.0134(4) 0.0434(16) Uani 1 1 d . . .
N4 N 0.4867(2) 0.6135(2) 0.0924(4) 0.0402(15) Uani 1 1 d . A .
N5 N 0.4418(2) 0.6752(3) 0.0213(4) 0.0404(16) Uani 1 1 d . . .
N6 N 0.4427(2) 0.6836(3) -0.1306(4) 0.0396(16) Uani 1 1 d . . .
O1 O 0.5534(3) 0.5524(3) 0.3975(6) 0.084(2) Uani 1 1 d U A .
H1 H 0.5447 0.5633 0.4449 0.126 Uiso 1 1 calc R . .
Cl1 Cl 0.6704(3) 0.5879(3) 0.1605(7) 0.110(3) Uani 0.588(12) 1 d PDU A 1
O11 O 0.6369(6) 0.5912(6) 0.2322(11) 0.098(6) Uani 0.588(12) 1 d PDU A 1
O12 O 0.6472(10) 0.5979(12) 0.0804(13) 0.259(17) Uani 0.588(12) 1 d PDU A 1
O13 O 0.6850(11) 0.5381(6) 0.155(2) 0.273(17) Uani 0.588(12) 1 d PDU A 1
O14 O 0.7095(6) 0.6167(7) 0.1788(14) 0.144(8) Uani 0.588(12) 1 d PDU A 1
Cl1A Cl 0.6562(3) 0.5874(3) 0.2092(6) 0.065(3) Uani 0.412(12) 1 d PDU A 2
O11A O 0.6278(6) 0.5928(6) 0.2874(12) 0.062(5) Uani 0.412(12) 1 d PDU A 2
O12A O 0.6254(9) 0.5989(9) 0.1293(17) 0.100(7) Uani 0.412(12) 1 d PDU A 2
O13A O 0.6858(12) 0.5444(11) 0.227(2) 0.140(11) Uani 0.412(12) 1 d PDU A 2
O14A O 0.6849(7) 0.6385(6) 0.1888(11) 0.063(5) Uani 0.412(12) 1 d PDU A 2
Pb1 Pb 0.533736(11) 0.586968(10) 0.242699(18) 0.03673(11) Uani 1 1 d . . .
Cl2 Cl 0.46757(9) 0.41056(8) 0.37056(12) 0.0506(5) Uani 1 1 d . . .
O21 O 0.4188(3) 0.4224(3) 0.3778(4) 0.080(2) Uani 1 1 d . . .
O22 O 0.4736(3) 0.3599(3) 0.3722(4) 0.078(2) Uani 1 1 d . . .
O23 O 0.4936(3) 0.4316(3) 0.4417(4) 0.0611(18) Uani 1 1 d . . .
O24 O 0.4852(2) 0.4286(2) 0.2881(4) 0.0492(15) Uani 1 1 d . . .
N9 N 0.2318(10) 1.0245(15) 0.212(7) 0.50(6) Uani 0.75 1 d P . .
O3 O 0.1930(7) 1.0204(6) 0.2052(18) 0.185(10) Uani 0.75 1 d P . .
O4 O 0.2500(7) 1.0598(8) 0.246(3) 0.268(18) Uani 0.75 1 d P . .
C22 C 0.2547(15) 1.0230(16) 0.100(3) 0.23(2) Uani 0.75 1 d P . .

loop_
_atom_site_aniso_label
_atom_site_aniso_U_11
_atom_site_aniso_U_22
_atom_site_aniso_U_33
_atom_site_aniso_U_23
_atom_site_aniso_U_13
_atom_site_aniso_U_12
C15 0.043(5) 0.061(5) 0.021(4) 0.007(3) -0.003(3) -0.009(4)
C16 0.042(4) 0.061(5) 0.020(4) 0.004(3) -0.009(3) -0.004(4)
C17 0.056(6) 0.069(6) 0.026(4) 0.010(4) 0.001(4) -0.005(5)
C18 0.070(6) 0.059(6) 0.038(5) 0.020(4) -0.006(4) -0.003(5)
C19 0.065(6) 0.060(6) 0.043(5) 0.015(4) -0.002(4) 0.006(5)
C20 0.035(4) 0.075(6) 0.037(5) 0.018(4) -0.002(4) 0.000(4)
C21 0.048(6) 0.074(7) 0.087(8) 0.036(6) 0.022(5) 0.008(5)
N7 0.035(4) 0.058(4) 0.022(3) 0.000(3) -0.004(3) -0.006(3)
N8 0.036(4) 0.058(4) 0.033(3) 0.009(3) -0.006(3) -0.006(3)
O2 0.066(4) 0.072(5) 0.067(5) 0.030(4) 0.024(4) 0.018(4)
C1 0.090(8) 0.056(6) 0.068(7) 0.031(5) 0.005(6) 0.014(6)
C2 0.061(6) 0.044(5) 0.070(7) 0.026(5) 0.002(5) 0.000(4)
C3 0.073(7) 0.051(6) 0.097(9) 0.034(6) -0.002(7) 0.005(5)
C4 0.070(7) 0.041(6) 0.123(11) 0.017(7) 0.005(7) 0.012(5)
C5 0.054(6) 0.032(5) 0.100(8) 0.008(5) 0.012(6) -0.001(4)
C6 0.046(5) 0.030(4) 0.075(7) 0.008(4) 0.017(5) -0.001(4)
C7 0.058(5) 0.028(4) 0.058(5) -0.003(4) 0.018(4) -0.003(4)
C8 0.084(7) 0.050(5) 0.042(5) -0.007(4) 0.024(5) 0.005(5)
C9 0.048(5) 0.037(4) 0.032(4) -0.007(3) 0.008(3) -0.005(3)
C10 0.056(5) 0.044(5) 0.020(4) -0.006(3) 0.005(3) -0.007(4)
C11 0.036(4) 0.049(5) 0.025(4) -0.004(3) 0.002(3) -0.007(4)
C12 0.051(5) 0.056(5) 0.022(4) 0.003(3) 0.003(3) 0.012(4)
C13 0.093(8) 0.098(8) 0.024(4) 0.007(5) 0.011(5) 0.059(7)
C14 0.056(5) 0.069(6) 0.023(4) -0.002(4) 0.003(4) 0.005(5)
N1 0.050(4) 0.036(4) 0.061(5) 0.019(3) 0.011(4) 0.000(3)
N2 0.052(4) 0.028(3) 0.044(4) 0.005(3) 0.014(3) -0.001(3)
N3 0.062(5) 0.038(4) 0.030(3) -0.001(3) 0.017(3) 0.006(3)
N4 0.051(4) 0.042(4) 0.027(3) 0.001(3) 0.006(3) 0.007(3)
N5 0.038(4) 0.061(4) 0.022(3) 0.002(3) 0.001(3) 0.007(3)
N6 0.044(4) 0.056(4) 0.019(3) -0.002(3) -0.001(3) -0.003(3)
O1 0.085(2) 0.084(2) 0.082(2) 0.0018(10) 0.0012(10) 0.0028(10)
Cl1 0.110(3) 0.110(3) 0.110(3) -0.0006(10) 0.0002(10) -0.0029(10)
O11 0.097(6) 0.098(6) 0.098(6) -0.001(2) 0.000(2) -0.001(2)
O12 0.259(17) 0.259(17) 0.259(17) 0.000(2) -0.001(2) -0.002(2)
O13 0.273(17) 0.273(17) 0.273(17) -0.001(2) 0.000(2) 0.000(2)
O14 0.144(8) 0.144(8) 0.144(8) 0.000(2) -0.001(2) -0.002(2)
Cl1A 0.065(3) 0.064(3) 0.065(3) -0.0012(10) -0.0003(10) -0.0016(10)
O11A 0.062(5) 0.063(5) 0.062(5) 0.0001(10) -0.0002(10) -0.0002(10)
O12A 0.100(7) 0.100(7) 0.100(7) -0.0003(10) 0.0003(10) 0.0001(10)
O13A 0.140(11) 0.140(11) 0.140(11) 0.0000(10) 0.0001(10) 0.0001(10)
O14A 0.063(5) 0.063(5) 0.064(5) -0.0011(10) -0.0001(10) -0.0005(10)
Pb1 0.0503(2) 0.03282(17) 0.02706(16) 0.00460(11) 0.00524(12) 0.00545(12)
Cl2 0.0664(15) 0.0615(14) 0.0238(9) 0.0049(9) 0.0056(9) -0.0144(11)
O21 0.066(5) 0.138(7) 0.038(4) 0.002(4) 0.008(3) -0.014(5)
O22 0.134(7) 0.064(5) 0.036(3) 0.011(3) 0.007(4) -0.021(5)
O23 0.076(5) 0.075(5) 0.032(3) -0.005(3) -0.001(3) -0.006(4)
O24 0.079(4) 0.041(3) 0.028(3) 0.006(2) 0.014(3) 0.001(3)
N9 0.074(18) 0.22(4) 1.19(18) -0.34(7) -0.08(5) 0.00(2)
O3 0.114(14) 0.082(10) 0.36(3) -0.030(15) -0.051(17) -0.005(10)
O4 0.106(14) 0.145(18) 0.55(6) -0.14(3) 0.04(2) -0.009(13)
C22 0.21(4) 0.20(4) 0.27(5) 0.08(4) 0.08(4) 0.12(4)

loop_
_atom_type_symbol
_atom_type_description
_atom_type_scat_dispersion_real
_atom_type_scat_dispersion_imag
_atom_type_scat_source
C C 0.0033 0.0016 'International Tables Vol C Tables 4.2.6.8 and 6.1.1.4'
H H 0.0000 0.0000 'International Tables Vol C Tables 4.2.6.8 and 6.1.1.4'
N N 0.0061 0.0033 'International Tables Vol C Tables 4.2.6.8 and 6.1.1.4'
O O 0.0106 0.0060 'International Tables Vol C Tables 4.2.6.8 and 6.1.1.4'
Cl Cl 0.1484 0.1585 'International Tables Vol C Tables 4.2.6.8 and 6.1.1.4'
Pb Pb -3.3944 10.1111 'International Tables Vol C Tables 4.2.6.8 and 6.1.1.4'

loop_
_geom_angle_atom_site_label_1
_geom_angle_atom_site_label_2
_geom_angle_atom_site_label_3
_geom_angle
_geom_angle_site_symmetry_1
_geom_angle_site_symmetry_3
N7 C15 C16 119.9(7) . .
N7 C15 H15 120.1 . .
C16 C15 H15 120.1 . .
N8 C16 C17 121.2(8) . .
N8 C16 C15 118.4(7) . .
C17 C16 C15 120.4(8) . .
C16 C17 C18 119.5(8) . .
C16 C17 H17 120.2 . .
C18 C17 H17 120.2 . .
C19 C18 C17 118.5(9) . .
C19 C18 H18 120.8 . .
C17 C18 H18 120.8 . .
C20 C19 C18 120.0(9) . .
C20 C19 H19 120.0 . .
C18 C19 H19 120.0 . .
N8 C20 C19 122.0(8) . .
N8 C20 C21 115.7(8) . .
C19 C20 C21 122.3(9) . .
O2 C21 C20 115.2(9) . .
O2 C21 H21A 108.5 . .
C20 C21 H21A 108.5 . .
O2 C21 H21B 108.5 . .
C20 C21 H21B 108.5 . .
H21A C21 H21B 107.5 . .
C15 N7 N6 119.7(7) . .
C20 N8 C16 118.7(7) . .
C20 N8 Pb1 119.3(5) . 15_565
C16 N8 Pb1 122.0(6) . 15_565
C21 O2 Pb1 124.0(6) . 15_565
C21 O2 H2 109.5 . .
Pb1 O2 H2 123.7 15_565 .
O1 C1 C2 112.4(9) . .
O1 C1 H1A 109.1 . .
C2 C1 H1A 109.1 . .
O1 C1 H1B 109.1 . .
C2 C1 H1B 109.1 . .
H1A C1 H1B 107.8 . .
N1 C2 C3 121.7(11) . .
N1 C2 C1 118.7(8) . .
C3 C2 C1 119.5(10) . .
C4 C3 C2 120.0(11) . .
C4 C3 H3 120.0 . .
C2 C3 H3 120.0 . .
C3 C4 C5 118.8(10) . .
C3 C4 H4 120.6 . .
C5 C4 H4 120.6 . .
C4 C5 C6 118.8(11) . .
C4 C5 H5 120.6 . .
C6 C5 H5 120.6 . .
N1 C6 C5 122.5(10) . .
N1 C6 C7 119.5(7) . .
C5 C6 C7 118.0(9) . .
N2 C7 C6 120.1(8) . .
N2 C7 H7 119.9 . .
C6 C7 H7 119.9 . .
N3 C8 H8A 109.5 . .
N3 C8 H8B 109.5 . .
H8A C8 H8B 109.5 . .
N3 C8 H8C 109.5 . .
H8A C8 H8C 109.5 . .
H8B C8 H8C 109.5 . .
N4 C9 N3 117.2(7) . .
N4 C9 C10 121.4(7) . .
N3 C9 C10 121.4(7) . .
C11 C10 C9 117.5(7) . .
C11 C10 H10 121.2 . .
C9 C10 H10 121.2 . .
N5 C11 C10 122.0(7) . .
N5 C11 N6 116.9(7) . .
C10 C11 N6 121.2(7) . .
N4 C12 N5 127.1(7) . .
N4 C12 C13 116.5(7) . .
N5 C12 C13 116.3(7) . .
C12 C13 H13A 109.5 . .
C12 C13 H13B 109.5 . .
H13A C13 H13B 109.5 . .
C12 C13 H13C 109.5 . .
H13A C13 H13C 109.5 . .
H13B C13 H13C 109.5 . .
N6 C14 H14A 109.5 . .
N6 C14 H14B 109.5 . .
H14A C14 H14B 109.5 . .
N6 C14 H14C 109.5 . .
H14A C14 H14C 109.5 . .
H14B C14 H14C 109.5 . .
C2 N1 C6 118.2(8) . .
C2 N1 Pb1 122.7(7) . .
C6 N1 Pb1 118.3(5) . .
C7 N2 N3 118.7(7) . .
C7 N2 Pb1 117.6(6) . .
N3 N2 Pb1 122.1(5) . .
N2 N3 C9 117.2(6) . .
N2 N3 C8 119.2(7) . .
C9 N3 C8 123.4(7) . .
C12 N4 C9 116.3(7) . .
C12 N4 Pb1 120.7(5) . .
C9 N4 Pb1 120.4(5) . .
C12 N5 C11 115.7(7) . .
N7 N6 C11 116.2(6) . .
N7 N6 C14 120.5(6) . .
C11 N6 C14 122.5(7) . .
C1 O1 Pb1 123.6(7) . .
C1 O1 H1 109.5 . .
Pb1 O1 H1 126.9 . .
O14 Cl1 O12 114.8(13) . .
O14 Cl1 O11 108.7(11) . .
O12 Cl1 O11 110.5(12) . .
O14 Cl1 O13 110.2(13) . .
O12 Cl1 O13 105.7(13) . .
O11 Cl1 O13 106.6(12) . .
O12A Cl1A O13A 129.3(17) . .
O12A Cl1A O14A 86.7(12) . .
O13A Cl1A O14A 117.4(15) . .
O12A Cl1A O11A 109.3(13) . .
O13A Cl1A O11A 103.5(16) . .
O14A Cl1A O11A 109.4(10) . .
Cl1A O11A Pb1 108.5(9) . .
O2 Pb1 N1 72.1(2) 12_766 .
O2 Pb1 O1 86.8(3) 12_766 .
N1 Pb1 O1 61.8(3) . .
O2 Pb1 N2 72.3(2) 12_766 .
N1 Pb1 N2 63.4(2) . .
O1 Pb1 N2 124.9(2) . .
O2 Pb1 O11A 139.1(4) 12_766 .
N1 Pb1 O11A 68.3(4) . .
O1 Pb1 O11A 65.9(4) . .
N2 Pb1 O11A 98.1(4) . .
O2 Pb1 N8 61.0(2) 12_766 12_766
N1 Pb1 N8 113.9(2) . 12_766
O1 Pb1 N8 71.4(2) . 12_766
N2 Pb1 N8 130.0(2) . 12_766
O11A Pb1 N8 128.7(4) . 12_766
O2 Pb1 N4 78.2(2) 12_766 .
N1 Pb1 N4 119.5(2) . .
O1 Pb1 N4 163.1(2) . .
N2 Pb1 N4 57.8(2) . .
O11A Pb1 N4 131.0(4) . .
N8 Pb1 N4 94.2(2) 12_766 .
O21 Cl2 O22 110.2(5) . .
O21 Cl2 O23 109.6(4) . .
O22 Cl2 O23 109.5(4) . .
O21 Cl2 O24 108.5(4) . .
O22 Cl2 O24 108.8(4) . .
O23 Cl2 O24 110.2(4) . .
O3 N9 O4 122(4) . .
O3 N9 C22 105(7) . .
O4 N9 C22 106(6) . .

loop_
_geom_bond_atom_site_label_1
_geom_bond_atom_site_label_2
_geom_bond_distance
_geom_bond_site_symmetry_2
C15 N7 1.282(10) .
C15 C16 1.457(12) .
C15 H15 0.9300 .
C16 N8 1.359(10) .
C16 C17 1.381(12) .
C17 C18 1.377(13) .
C17 H17 0.9300 .
C18 C19 1.373(13) .
C18 H18 0.9300 .
C19 C20 1.369(12) .
C19 H19 0.9300 .
C20 N8 1.335(11) .
C20 C21 1.497(12) .
C21 O2 1.370(12) .
C21 H21A 0.9700 .
C21 H21B 0.9700 .
N7 N6 1.368(9) .
N8 Pb1 2.733(7) 15_565
O2 Pb1 2.523(7) 15_565
O2 H2 0.8200 .
C1 O1 1.392(12) .
C1 C2 1.498(15) .
C1 H1A 0.9700 .
C1 H1B 0.9700 .
C2 N1 1.331(12) .
C2 C3 1.397(14) .
C3 C4 1.358(17) .
C3 H3 0.9300 .
C4 C5 1.378(16) .
C4 H4 0.9300 .
C5 C6 1.388(12) .
C5 H5 0.9300 .
C6 N1 1.345(12) .
C6 C7 1.462(13) .
C7 N2 1.280(10) .
C7 H7 0.9300 .
C8 N3 1.456(10) .
C8 H8A 0.9600 .
C8 H8B 0.9600 .
C8 H8C 0.9600 .
C9 N4 1.345(9) .
C9 N3 1.381(11) .
C9 C10 1.393(11) .
C10 C11 1.373(11) .
C10 H10 0.9300 .
C11 N5 1.354(9) .
C11 N6 1.381(10) .
C12 N4 1.331(10) .
C12 N5 1.335(10) .
C12 C13 1.511(11) .
C13 H13A 0.9600 .
C13 H13B 0.9600 .
C13 H13C 0.9600 .
C14 N6 1.459(9) .
C14 H14A 0.9600 .
C14 H14B 0.9600 .
C14 H14C 0.9600 .
N1 Pb1 2.598(7) .
N2 N3 1.361(9) .
N2 Pb1 2.670(7) .
N4 Pb1 2.744(6) .
O1 Pb1 2.609(9) .
O1 H1 0.8200 .
Cl1 O14 1.383(13) .
Cl1 O12 1.411(14) .
Cl1 O11 1.440(13) .
Cl1 O13 1.448(14) .
Cl1A O12A 1.53(2) .
Cl1A O13A 1.48(3) .
Cl1A O14A 1.661(19) .
Cl1A O11A 1.44(2) .
O11A Pb1 2.713(17) .
Pb1 O2 2.523(7) 12_766
Pb1 N8 2.733(7) 12_766
Cl2 O21 1.404(8) .
Cl2 O22 1.421(8) .
Cl2 O23 1.431(7) .
Cl2 O24 1.441(6) .
N9 O3 1.09(3) .
N9 O4 1.23(4) .
N9 C22 1.82(9) .
